data_4315793
loop_
_publ_author_name
'Matt Beekman'
'Emmanuel N. Nenghabi'
'Koushik Biswas'
'Charles W. Myles'
'Michael Baitinger'
'Yuri Grin'
'George S. Nolas'

_publ_section_title
;
 Framework Contraction in Na-Stuffed Si(cF136)
;
_journal_name_full 'Inorganic Chemistry'
_journal_page_first 5338
_journal_page_last 5340
_journal_paper_doi 10.1021/ic1005049
_journal_volume 49
_journal_year 2010
_chemical_formula_sum 'Na4 Si23'
_chemical_formula_weight 737.94
_chemical_name_systematic ' ?'
_space_group_IT_number 223
_symmetry_cell_setting cubic
_symmetry_space_group_name_Hall '-P 4n 2 3'
_symmetry_space_group_name_H-M 'P m -3 n'
_audit_author_name 'M. Beekman'
_audit_creation_date 2009-12-26T17:53
_audit_creation_method 'from EXP file using GSAS2CIF'
_audit_update_record ' 2009-12-26T17:53  Initial CIF as created by GSAS2CIF'
_cell_angle_alpha 90.0
_cell_angle_beta 90.0
_cell_angle_gamma 90.0
_cell_formula_units_Z 2
_cell_length_a 10.2015(7)
_cell_length_b 10.2015
_cell_length_c 10.2015
_cell_volume 1061.68(7)
_computing_structure_refinement GSAS
_pd_block_id 2009-12-26T17:53|MB421_PUBLISH_phase2|M._Beekman||
_pd_phase_name 'from C:/gsas/MyWork/MB514_PUBLISH.EXP'
_refine_ls_goodness_of_fit_all 1.27
_refine_ls_matrix_type full
_refine_ls_number_parameters 38
_refine_ls_number_restraints 0
_refine_ls_shift/su_max 0.01
_refine_ls_shift/su_mean 0.00
_cod_data_source_file ic1005049_si_002_06.cif
_cod_data_source_block MB421_PUBLISH_phase_2
_cod_original_cell_volume 1061.67(20)
_cod_database_code 4315793
_cod_database_fobs_code 4315793

loop_
_symmetry_equiv_pos_site_id
_symmetry_equiv_pos_as_xyz
1 +x,+y,+z
2 +z,+x,+y
3 +y,+z,+x
4 +x,+y,-z
5 -z,+x,+y
6 +y,-z,+x
7 -z,+x,-y
8 -y,-z,+x
9 +y,-z,-x
10 -x,+y,-z
11 -z,-x,+y
12 +x,-y,-z
13 +y+1/2,+x+1/2,+z+1/2
14 +z+1/2,+y+1/2,+x+1/2
15 +x+1/2,+z+1/2,+y+1/2
16 +y+1/2,+x+1/2,-z+1/2
17 -z+1/2,+y+1/2,+x+1/2
18 +x+1/2,-z+1/2,+y+1/2
19 -z+1/2,+y+1/2,-x+1/2
20 -x+1/2,-z+1/2,+y+1/2
21 +x+1/2,-z+1/2,-y+1/2
22 -y+1/2,+x+1/2,-z+1/2
23 -z+1/2,-y+1/2,+x+1/2
24 +y+1/2,-x+1/2,-z+1/2
-1 -x,-y,-z
-2 -z,-x,-y
-3 -y,-z,-x
-4 -x,-y,+z
-5 +z,-x,-y
-6 -y,+z,-x
-7 +z,-x,+y
-8 +y,+z,-x
-9 -y,+z,+x
-10 +x,-y,+z
-11 +z,+x,-y
-12 -x,+y,+z
-13 -y+1/2,-x+1/2,-z+1/2
-14 -z+1/2,-y+1/2,-x+1/2
-15 -x+1/2,-z+1/2,-y+1/2
-16 -y+1/2,-x+1/2,+z+1/2
-17 +z+1/2,-y+1/2,-x+1/2
-18 -x+1/2,+z+1/2,-y+1/2
-19 +z+1/2,-y+1/2,+x+1/2
-20 +x+1/2,+z+1/2,-y+1/2
-21 -x+1/2,+z+1/2,+y+1/2
-22 +y+1/2,-x+1/2,+z+1/2
-23 +z+1/2,+y+1/2,-x+1/2
-24 -y+1/2,+x+1/2,+z+1/2

loop_
_atom_site_type_symbol
_atom_site_label
_atom_site_fract_x
_atom_site_fract_y
_atom_site_fract_z
_atom_site_occupancy
_atom_site_thermal_displace_type
_atom_site_U_iso_or_equiv
_atom_site_symmetry_multiplicity
Na NA1 0.0 0.0 0.0 1.0 Uiso 0.025 2
Na NA2 0.25 0.5 0.0 1.0 Uiso 0.025 6
Si SI3 0.25 0.0 0.5 1.0 Uiso 0.007 6
Si SI4 0.1851 0.1851 0.1851 1.0 Uiso 0.007 16
Si SI5 0.0 0.3077 0.1175 1.0 Uiso 0.007 24

loop_
_atom_type_symbol
_atom_type_number_in_cell
Na 8.0
Si 46.0

loop_
_geom_angle_atom_site_label_1
_geom_angle_atom_site_label_2
_geom_angle_atom_site_label_3
_geom_angle
_geom_angle_site_symmetry_1
_geom_angle_site_symmetry_2
_geom_angle_site_symmetry_3
_geom_angle_publ_flag
? ? ? ? ? ? ? ?

loop_
_geom_bond_atom_site_label_1
_geom_bond_atom_site_label_2
_geom_bond_distance
_geom_bond_site_symmetry_1
_geom_bond_site_symmetry_2
_geom_bond_publ_flag
? ? ? ? ? ?

loop_
_pd_block_diffractogram_id
2009-12-26T17:53|MB421_PUBLISH_H_01|M._Beekman|BrukerD8
